data_4334111
loop_
_publ_author_name
'German E. Pieslinger'
'Pablo Albores'
'Leonardo D. Slep'
'Benjamin J. Coe'
'Cliff J. Timpson'
'Luis M. Baraldo'

_publ_section_title
;
 Communication between Remote Moieties in Linear Ru-Ru-Ru Trimetallic
 Cyanide-Bridged Complexes
;
_journal_name_full 'Inorganic Chemistry'
_journal_page_first 2906
_journal_page_last 2917
_journal_paper_doi 10.1021/ic302173g
_journal_volume 52
_journal_year 2013
_chemical_formula_sum 'C23.33333 H25 Cl F6 N5.66667 P Ru'
_chemical_formula_weight 666.31
_chemical_name_systematic
; 
 ? 
;
_space_group_IT_number 2
_symmetry_cell_setting triclinic
_symmetry_space_group_name_Hall '-P 1'
_symmetry_space_group_name_H-M 'P -1'
_atom_sites_solution_hydrogens geom
_atom_sites_solution_primary direct
_atom_sites_solution_secondary difmap
_audit_creation_method SHELXL-97
_cell_angle_alpha 106.087(3)
_cell_angle_beta 96.283(3)
_cell_angle_gamma 91.359(3)
_cell_formula_units_Z 6
_cell_length_a 13.5937(6)
_cell_length_b 17.2601(6)
_cell_length_c 19.7770(7)
_cell_measurement_temperature 298(2)
_cell_volume 4424.7(3)
_computing_structure_refinement 'SHELXL-97 (Sheldrick, 1997)'
_computing_structure_solution 'SHELXS-97 (Sheldrick, 1990)'
_diffrn_ambient_temperature 298(2)
_diffrn_measured_fraction_theta_full 0.987
_diffrn_measured_fraction_theta_max 0.987
_diffrn_radiation_monochromator graphite
_diffrn_radiation_source 'fine-focus sealed tube'
_diffrn_radiation_type MoK\a
_diffrn_radiation_wavelength 0.71069
_diffrn_reflns_av_R_equivalents 0.0582
_diffrn_reflns_av_sigmaI/netI 0.0588
_diffrn_reflns_limit_h_max 17
_diffrn_reflns_limit_h_min -17
_diffrn_reflns_limit_k_max 22
_diffrn_reflns_limit_k_min -21
_diffrn_reflns_limit_l_max 25
_diffrn_reflns_limit_l_min -25
_diffrn_reflns_number 56007
_diffrn_reflns_theta_full 27.00
_diffrn_reflns_theta_max 27.00
_diffrn_reflns_theta_min 3.54
_exptl_absorpt_coefficient_mu 0.737
_exptl_absorpt_correction_T_max 1.00000
_exptl_absorpt_correction_T_min 0.82549
_exptl_absorpt_correction_type multi-scan
_exptl_absorpt_process_details
;
CrysAlisPro, Agilent Technologies,
Version 1.171.34.49 (release 20-01-2011 CrysAlis171 .NET)
(compiled Jan 20 2011,15:58:25)
empirical absorption correction using spherical harmonics,
 implemented in SCALE3 ABSPACK scaling algorithm.
;
_exptl_crystal_colour yellow
_exptl_crystal_density_diffrn 1.500
_exptl_crystal_description rod
_exptl_crystal_F_000 2008
_exptl_crystal_size_max 0.50
_exptl_crystal_size_mid 0.12
_exptl_crystal_size_min 0.10
_platon_squeeze_details
;
;
_refine_diff_density_max 0.726
_refine_diff_density_min -0.556
_refine_diff_density_rms 0.087
_refine_ls_extinction_method none
_refine_ls_goodness_of_fit_ref 1.071
_refine_ls_hydrogen_treatment constr
_refine_ls_matrix_type full
_refine_ls_number_parameters 1032
_refine_ls_number_reflns 19079
_refine_ls_number_restraints 0
_refine_ls_restrained_S_all 1.071
_refine_ls_R_factor_all 0.0731
_refine_ls_R_factor_gt 0.0511
_refine_ls_shift/su_max 0.047
_refine_ls_shift/su_mean 0.001
_refine_ls_structure_factor_coef Fsqd
_refine_ls_weighting_details 'calc w=1/[\s^2^(Fo^2^)+(0.0783P)^2^+0.0000P] where P=(Fo^2^+2Fc^2^)/3'
_refine_ls_weighting_scheme calc
_refine_ls_wR_factor_gt 0.1358
_refine_ls_wR_factor_ref 0.1529
_reflns_number_gt 13930
_reflns_number_total 19079
_reflns_threshold_expression >2sigma(I)
_cod_data_source_file ic302173g_si_002_1.cif
_cod_data_source_block 1
_cod_original_cell_volume 4424.6(3)
_cod_database_code 4334111

loop_
_symmetry_equiv_pos_as_xyz
'x, y, z'
'-x, -y, -z'

loop_
_atom_site_label
_atom_site_type_symbol
_atom_site_fract_x
_atom_site_fract_y
_atom_site_fract_z
_atom_site_U_iso_or_equiv
_atom_site_adp_type
_atom_site_occupancy
_atom_site_symmetry_multiplicity
_atom_site_calc_flag
_atom_site_refinement_flags
Ru2 Ru 0.84727(2) 0.391257(17) 0.272544(15) 0.04190(9) Uani 1 1 d .
Ru1 Ru 0.78320(2) 0.146337(17) 0.909012(15) 0.03982(9) Uani 1 1 d .
Ru3 Ru 0.59500(2) 0.759169(18) 0.343898(16) 0.04474(10) Uani 1 1 d .
Cl1 Cl 0.83943(8) 0.20509(7) 1.03216(5) 0.0586(3) Uani 1 1 d .
Cl2 Cl 0.76859(8) 0.51085(6) 0.32903(5) 0.0568(3) Uani 1 1 d .
Cl3 Cl 0.47355(8) 0.81573(7) 0.27682(6) 0.0652(3) Uani 1 1 d .
P2 P 0.03969(10) 0.82601(8) 0.36480(7) 0.0651(3) Uani 1 1 d .
P1 P 0.20838(11) 0.35010(8) 0.07354(8) 0.0713(3) Uani 1 1 d .
P3 P 0.74319(12) 0.79185(9) 0.67255(7) 0.0788(4) Uani 1 1 d .
N15 N 0.6980(2) 0.71539(18) 0.40110(16) 0.0445(7) Uani 1 1 d .
F16 F 0.7994(3) 0.8736(2) 0.72073(17) 0.1026(11) Uani 1 1 d .
N1 N 0.7380(2) 0.03955(18) 0.93058(16) 0.0447(7) Uani 1 1 d .
N4 N 0.6465(2) 0.19312(19) 0.92849(16) 0.0471(7) Uani 1 1 d .
N8 N 0.9865(2) 0.45412(17) 0.29709(16) 0.0460(7) Uani 1 1 d .
C23 C 0.9572(3) 0.2393(2) 0.1965(2) 0.0533(10) Uani 1 1 d .
N3 N 0.8285(2) 0.25186(18) 0.88635(16) 0.0443(7) Uani 1 1 d .
N9 N 0.8264(2) 0.42364(18) 0.17793(16) 0.0471(7) Uani 1 1 d .
N7 N 0.8696(2) 0.36327(19) 0.36937(17) 0.0473(7) Uani 1 1 d .
F14 F 0.7411(3) 0.8256(2) 0.60577(17) 0.1041(11) Uani 1 1 d .
C43 C 0.9096(3) 0.4087(3) 0.4954(2) 0.0639(12) Uani 1 1 d .
H43 H 0.9263 0.4513 0.5361 0.077 Uiso 1 1 calc R
N2 N 0.9221(2) 0.10154(18) 0.89138(16) 0.0431(7) Uani 1 1 d .
C1 C 0.7130(3) 0.0671(2) 0.7466(2) 0.0491(9) Uani 1 1 d .
C9 C 0.7232(4) -0.1046(3) 0.8985(3) 0.0653(12) Uani 1 1 d .
H9 H 0.7361 -0.1536 0.8675 0.078 Uiso 1 1 calc R
F11 F -0.0515(3) 0.8636(3) 0.3328(3) 0.1376(15) Uani 1 1 d .
C45 C 0.7601(3) 0.6973(2) 0.4355(2) 0.0525(10) Uani 1 1 d .
C2 C 0.6878(4) 0.0310(3) 0.6715(2) 0.0705(13) Uani 1 1 d .
H2A H 0.6418 0.0634 0.6527 0.106 Uiso 1 1 calc R
H2B H 0.6580 -0.0223 0.6633 0.106 Uiso 1 1 calc R
H2C H 0.7467 0.0277 0.6483 0.106 Uiso 1 1 calc R
C19 C 0.9465(3) 0.3617(2) 0.9017(2) 0.0558(10) Uani 1 1 d .
H19 H 1.0088 0.3862 0.9212 0.067 Uiso 1 1 calc R
N5 N 0.7350(2) 0.09648(18) 0.80633(17) 0.0433(7) Uani 1 1 d .
C63 C 0.6281(4) 1.0111(3) 0.4645(3) 0.0711(13) Uani 1 1 d .
H63 H 0.5840 1.0505 0.4805 0.085 Uiso 1 1 calc R
N14 N 0.4988(2) 0.76332(19) 0.42040(18) 0.0504(8) Uani 1 1 d .
N12 N 0.6919(2) 0.7511(2) 0.26774(17) 0.0504(8) Uani 1 1 d .
C18 C 0.9158(3) 0.2913(2) 0.9147(2) 0.0497(9) Uani 1 1 d .
H18 H 0.9576 0.2701 0.9447 0.060 Uiso 1 1 calc R
F18 F 0.8458(3) 0.7551(2) 0.6561(2) 0.1197(13) Uani 1 1 d .
C24 C 1.0160(4) 0.1743(3) 0.1634(3) 0.0811(16) Uani 1 1 d .
H24A H 1.0595 0.1929 0.1354 0.122 Uiso 1 1 calc R
H24B H 0.9732 0.1302 0.1335 0.122 Uiso 1 1 calc R
H24C H 1.0546 0.1564 0.1993 0.122 Uiso 1 1 calc R
C16 C 0.4696(3) 0.1773(3) 0.9142(3) 0.0718(13) Uani 1 1 d .
H16 H 0.4125 0.1446 0.8945 0.086 Uiso 1 1 calc R
C66 C 0.7505(3) 0.8937(3) 0.4147(2) 0.0600(11) Uani 1 1 d .
H66 H 0.7939 0.8543 0.3970 0.072 Uiso 1 1 calc R
C30 C 0.8989(3) 0.4178(2) 0.1362(2) 0.0538(10) Uani 1 1 d .
H30 H 0.9577 0.3958 0.1484 0.065 Uiso 1 1 calc R
C44 C 0.8949(3) 0.4233(3) 0.4302(2) 0.0557(10) Uani 1 1 d .
H44 H 0.9026 0.4760 0.4277 0.067 Uiso 1 1 calc R
N13 N 0.6525(2) 0.87479(19) 0.39947(17) 0.0487(8) Uani 1 1 d .
C8 C 0.7533(3) -0.0335(2) 0.8869(2) 0.0501(9) Uani 1 1 d .
H8 H 0.7857 -0.0356 0.8474 0.060 Uiso 1 1 calc R
C46 C 0.8416(4) 0.6748(3) 0.4781(3) 0.0780(15) Uani 1 1 d .
H46A H 0.8573 0.6204 0.4559 0.117 Uiso 1 1 calc R
H46B H 0.8232 0.6784 0.5243 0.117 Uiso 1 1 calc R
H46C H 0.8985 0.7106 0.4825 0.117 Uiso 1 1 calc R
C33 C 0.7297(4) 0.4790(3) 0.0972(3) 0.0704(13) Uani 1 1 d .
H33 H 0.6702 0.5000 0.0848 0.084 Uiso 1 1 calc R
N6 N 0.7091(3) 0.3277(2) 0.24666(17) 0.0512(8) Uani 1 1 d .
C58 C 0.3384(3) 0.7418(3) 0.4515(3) 0.0794(15) Uani 1 1 d .
H58 H 0.2711 0.7287 0.4371 0.095 Uiso 1 1 calc R
N11 N 0.5355(2) 0.6435(2) 0.2889(2) 0.0584(9) Uani 1 1 d .
C38 C 1.0910(4) 0.5695(3) 0.3042(2) 0.0643(12) Uani 1 1 d .
H38 H 1.0970 0.6228 0.3027 0.077 Uiso 1 1 calc R
C42 C 0.8996(3) 0.3321(3) 0.5001(2) 0.0614(11) Uani 1 1 d .
H42 H 0.9094 0.3214 0.5438 0.074 Uiso 1 1 calc R
C31 C 0.8892(4) 0.4434(3) 0.0756(2) 0.0667(13) Uani 1 1 d .
H31 H 0.9416 0.4396 0.0485 0.080 Uiso 1 1 calc R
C20 C 0.8847(4) 0.3955(3) 0.8598(2) 0.0644(12) Uani 1 1 d .
H20 H 0.9031 0.4439 0.8514 0.077 Uiso 1 1 calc R
C17 C 0.5610(3) 0.1495(3) 0.9012(2) 0.0572(10) Uani 1 1 d .
H17 H 0.5642 0.0974 0.8718 0.069 Uiso 1 1 calc R
N10 N 0.9134(2) 0.29205(18) 0.22441(16) 0.0464(7) Uani 1 1 d .
C41 C 0.8748(3) 0.2704(3) 0.4387(3) 0.0634(12) Uani 1 1 d .
H41 H 0.8682 0.2172 0.4405 0.076 Uiso 1 1 calc R
C47 C 0.7489(3) 0.6877(3) 0.2490(2) 0.0583(11) Uani 1 1 d .
H47 H 0.7450 0.6472 0.2714 0.070 Uiso 1 1 calc R
F7 F -0.0304(3) 0.7597(3) 0.3746(3) 0.168(2) Uani 1 1 d .
C21 C 0.7948(4) 0.3558(3) 0.8306(3) 0.0689(13) Uani 1 1 d .
H21 H 0.7513 0.3771 0.8016 0.083 Uiso 1 1 calc R
C39 C 0.9989(3) 0.5312(2) 0.2948(2) 0.0524(10) Uani 1 1 d .
H39 H 0.9432 0.5591 0.2866 0.063 Uiso 1 1 calc R
C29 C 0.6824(4) 0.2770(3) 0.1819(2) 0.0656(12) Uani 1 1 d .
H29 H 0.7274 0.2687 0.1488 0.079 Uiso 1 1 calc R
C48 C 0.8122(4) 0.6801(3) 0.1987(3) 0.0707(13) Uani 1 1 d .
H48 H 0.8513 0.6359 0.1880 0.085 Uiso 1 1 calc R
C36 C 1.1625(4) 0.4523(3) 0.3188(3) 0.0743(14) Uani 1 1 d .
H36 H 1.2181 0.4241 0.3267 0.089 Uiso 1 1 calc R
C6 C 1.0686(4) 0.0446(3) 0.9296(3) 0.0735(14) Uani 1 1 d .
H6 H 1.1051 0.0278 0.9650 0.088 Uiso 1 1 calc R
C65 C 0.7897(4) 0.9687(3) 0.4552(3) 0.0756(14) Uani 1 1 d .
H65 H 0.8580 0.9785 0.4657 0.091 Uiso 1 1 calc R
C11 C 0.6587(4) -0.0288(3) 1.0007(3) 0.0717(13) Uani 1 1 d .
H11 H 0.6260 -0.0259 1.0402 0.086 Uiso 1 1 calc R
C4 C 1.0504(4) 0.0666(3) 0.8173(3) 0.0684(12) Uani 1 1 d .
H4 H 1.0741 0.0646 0.7745 0.082 Uiso 1 1 calc R
C12 C 0.6913(3) 0.0397(3) 0.9872(2) 0.0563(10) Uani 1 1 d .
H12 H 0.6809 0.0891 1.0186 0.068 Uiso 1 1 calc R
C64 C 0.7274(4) 1.0288(3) 0.4801(3) 0.0806(15) Uani 1 1 d .
H64 H 0.7523 1.0801 0.5068 0.097 Uiso 1 1 calc R
C57 C 0.4016(3) 0.7457(3) 0.4025(3) 0.0633(11) Uani 1 1 d .
H57 H 0.3756 0.7357 0.3552 0.076 Uiso 1 1 calc R
C40 C 0.8598(3) 0.2881(3) 0.3742(2) 0.0563(10) Uani 1 1 d .
H40 H 0.8424 0.2461 0.3331 0.068 Uiso 1 1 calc R
C14 C 0.5496(4) 0.3002(3) 0.9844(3) 0.0814(15) Uani 1 1 d .
H14 H 0.5477 0.3528 1.0130 0.098 Uiso 1 1 calc R
F9 F 0.1269(3) 0.7868(4) 0.3948(4) 0.200(3) Uani 1 1 d .
F10 F 0.1110(3) 0.8910(3) 0.3526(3) 0.1588(19) Uani 1 1 d .
C32 C 0.8031(5) 0.4740(3) 0.0555(3) 0.0777(16) Uani 1 1 d .
H32 H 0.7950 0.4908 0.0145 0.093 Uiso 1 1 calc R
C50 C 0.7592(4) 0.8023(4) 0.1822(3) 0.0773(15) Uani 1 1 d .
H50 H 0.7611 0.8423 0.1590 0.093 Uiso 1 1 calc R
F3 F 0.2949(4) 0.3153(3) 0.1114(3) 0.180(2) Uani 1 1 d .
C7 C 0.9777(3) 0.0753(3) 0.9405(2) 0.0555(10) Uani 1 1 d .
H7 H 0.9536 0.0782 0.9833 0.067 Uiso 1 1 calc R
F15 F 0.6411(3) 0.8308(3) 0.6890(2) 0.1284(14) Uani 1 1 d .
C22 C 0.7691(3) 0.2852(2) 0.8442(2) 0.0547(10) Uani 1 1 d .
H22 H 0.7081 0.2590 0.8235 0.066 Uiso 1 1 calc R
C62 C 0.5928(3) 0.9342(3) 0.4246(2) 0.0591(11) Uani 1 1 d .
H62 H 0.5245 0.9233 0.4148 0.071 Uiso 1 1 calc R
C26 C 0.5494(4) 0.2999(3) 0.2774(3) 0.0788(15) Uani 1 1 d .
H26 H 0.5056 0.3085 0.3114 0.095 Uiso 1 1 calc R
C49 C 0.8170(4) 0.7382(4) 0.1646(3) 0.0797(15) Uani 1 1 d .
H49 H 0.8590 0.7342 0.1298 0.096 Uiso 1 1 calc R
C60 C 0.4741(4) 0.7763(3) 0.5411(3) 0.0752(14) Uani 1 1 d .
H60 H 0.5013 0.7867 0.5882 0.090 Uiso 1 1 calc R
C13 C 0.6383(4) 0.2682(3) 0.9699(3) 0.0650(12) Uani 1 1 d .
H13 H 0.6960 0.3001 0.9896 0.078 Uiso 1 1 calc R
CC3 C 0.9598(3) 0.0978(3) 0.8306(2) 0.0540(10) Uani 1 1 d .
HC3 H 0.9237 0.1168 0.7964 0.065 Uiso 1 1 calc R
F6 F 0.1259(4) 0.3868(4) 0.0340(3) 0.180(2) Uani 1 1 d .
C34 C 0.7414(3) 0.4538(3) 0.1572(2) 0.0573(10) Uani 1 1 d .
H34 H 0.6892 0.4576 0.1845 0.069 Uiso 1 1 calc R
C59 C 0.3748(4) 0.7572(4) 0.5213(3) 0.0900(17) Uani 1 1 d .
H59 H 0.3329 0.7546 0.5549 0.108 Uiso 1 1 calc R
C35 C 1.0688(3) 0.4156(3) 0.3101(2) 0.0577(11) Uani 1 1 d .
H35 H 1.0622 0.3631 0.3133 0.069 Uiso 1 1 calc R
C5 C 1.1057(4) 0.0385(3) 0.8669(3) 0.0760(14) Uani 1 1 d .
H5 H 1.1663 0.0162 0.8582 0.091 Uiso 1 1 calc R
C52 C 0.5238(3) 0.5861(3) 0.3210(3) 0.0728(14) Uani 1 1 d .
H52 H 0.5468 0.5981 0.3690 0.087 Uiso 1 1 calc R
F17 F 0.7482(4) 0.7578(3) 0.7390(2) 0.1440(17) Uani 1 1 d .
C37 C 1.1733(4) 0.5300(3) 0.3158(3) 0.0760(14) Uani 1 1 d .
H37 H 1.2361 0.5553 0.3216 0.091 Uiso 1 1 calc R
C28 C 0.5908(4) 0.2370(3) 0.1629(3) 0.0889(17) Uani 1 1 d .
H28 H 0.5750 0.2017 0.1178 0.107 Uiso 1 1 calc R
C25 C 0.6421(3) 0.3380(3) 0.2935(3) 0.0615(11) Uani 1 1 d .
H25 H 0.6596 0.3725 0.3388 0.074 Uiso 1 1 calc R
C15 C 0.4637(4) 0.2546(4) 0.9569(3) 0.0862(17) Uani 1 1 d .
H15 H 0.4026 0.2752 0.9666 0.103 Uiso 1 1 calc R
C51 C 0.6991(3) 0.8083(3) 0.2332(3) 0.0648(12) Uani 1 1 d .
H51 H 0.6613 0.8532 0.2451 0.078 Uiso 1 1 calc R
C10 C 0.6746(4) -0.1035(3) 0.9550(3) 0.0759(14) Uani 1 1 d .
H10 H 0.6525 -0.1512 0.9629 0.091 Uiso 1 1 calc R
C56 C 0.5047(4) 0.6237(3) 0.2189(3) 0.0788(15) Uani 1 1 d .
H56 H 0.5128 0.6619 0.1945 0.095 Uiso 1 1 calc R
F8 F 0.0476(5) 0.7748(3) 0.2867(3) 0.179(2) Uani 1 1 d .
C53 C 0.4801(4) 0.5101(3) 0.2881(4) 0.099(2) Uani 1 1 d .
H53 H 0.4719 0.4724 0.3130 0.118 Uiso 1 1 calc R
C55 C 0.4613(5) 0.5482(4) 0.1820(4) 0.109(2) Uani 1 1 d .
H55 H 0.4408 0.5363 0.1337 0.131 Uiso 1 1 calc R
F5 F 0.2217(5) 0.4279(3) 0.1323(4) 0.236(4) Uani 1 1 d .
C61 C 0.5328(3) 0.7798(3) 0.4888(2) 0.0579(11) Uani 1 1 d .
H61 H 0.5998 0.7945 0.5024 0.069 Uiso 1 1 calc R
F13 F 0.6870(4) 0.7124(2) 0.6242(2) 0.1518(18) Uani 1 1 d .
C27 C 0.5217(5) 0.2491(4) 0.2109(4) 0.0964(19) Uani 1 1 d .
H27 H 0.4587 0.2236 0.1984 0.116 Uiso 1 1 calc R
C54 C 0.4491(5) 0.4927(4) 0.2163(5) 0.111(3) Uani 1 1 d .
H54 H 0.4197 0.4421 0.1918 0.133 Uiso 1 1 calc R
F1 F 0.2075(6) 0.2733(4) 0.0129(3) 0.232(4) Uani 1 1 d .
F12 F 0.0269(6) 0.8825(4) 0.4363(3) 0.220(3) Uani 1 1 d .
F4 F 0.1350(5) 0.3124(6) 0.1071(5) 0.273(4) Uani 1 1 d .
F2 F 0.2831(5) 0.3869(5) 0.0373(5) 0.249(4) Uani 1 1 d .
C68 C 0.9310(13) 0.0792(5) 0.3477(6) 0.155(4) Uani 1 1 d .
C67 C 1.0244(8) 0.0786(5) 0.3870(6) 0.151(3) Uani 1 1 d .
H67A H 1.0631 0.1271 0.3904 0.226 Uiso 1 1 calc R
H67B H 1.0584 0.0325 0.3635 0.226 Uiso 1 1 calc R
H67C H 1.0150 0.0758 0.4337 0.226 Uiso 1 1 calc R
N16 N 0.8562(12) 0.0842(7) 0.3181(7) 0.239(7) Uani 1 1 d .
C70 C 0.6093(8) 0.0396(5) 0.2270(6) 0.147(3) Uani 1 1 d .
N17 N 0.6345(11) 0.0105(7) 0.1748(6) 0.253(6) Uani 1 1 d .
C69 C 0.5888(12) 0.0680(9) 0.2930(6) 0.262(8) Uani 1 1 d .
H69A H 0.6149 0.0338 0.3207 0.393 Uiso 1 1 calc R
H69B H 0.5182 0.0690 0.2932 0.393 Uiso 1 1 calc R
H69C H 0.6182 0.1217 0.3129 0.393 Uiso 1 1 calc R

loop_
_atom_site_aniso_label
_atom_site_aniso_U_11
_atom_site_aniso_U_22
_atom_site_aniso_U_33
_atom_site_aniso_U_23
_atom_site_aniso_U_13
_atom_site_aniso_U_12
Ru2 0.04850(19) 0.03953(16) 0.03746(18) 0.00961(12) 0.00663(13) 0.00670(13)
Ru1 0.04147(17) 0.04364(16) 0.03372(17) 0.01052(12) 0.00275(12) 0.00256(13)
Ru3 0.03427(16) 0.05221(18) 0.04567(19) 0.01126(13) 0.00085(12) 0.01001(13)
Cl1 0.0646(7) 0.0670(6) 0.0373(5) 0.0059(4) -0.0006(4) -0.0009(5)
Cl2 0.0658(6) 0.0491(5) 0.0534(6) 0.0081(4) 0.0119(5) 0.0165(5)
Cl3 0.0506(6) 0.0856(7) 0.0610(7) 0.0251(6) -0.0021(5) 0.0240(6)
P2 0.0598(7) 0.0646(7) 0.0768(9) 0.0317(6) 0.0028(6) 0.0031(6)
P1 0.0744(9) 0.0683(8) 0.0720(9) 0.0220(6) 0.0048(6) 0.0091(7)
P3 0.0936(11) 0.0777(8) 0.0585(8) 0.0115(6) -0.0022(7) 0.0173(8)
N15 0.0316(16) 0.0518(17) 0.0468(18) 0.0074(14) 0.0059(13) 0.0073(13)
F16 0.115(3) 0.093(2) 0.080(2) 0.0013(17) -0.0129(18) 0.0103(19)
N1 0.0454(18) 0.0521(17) 0.0380(17) 0.0143(13) 0.0059(13) 0.0059(14)
N4 0.0466(18) 0.0525(18) 0.0419(18) 0.0134(14) 0.0040(14) 0.0035(15)
N8 0.058(2) 0.0409(16) 0.0371(17) 0.0071(12) 0.0056(14) 0.0028(14)
C23 0.058(3) 0.047(2) 0.052(2) 0.0139(18) -0.0045(19) 0.0037(19)
N3 0.0442(17) 0.0475(16) 0.0401(17) 0.0111(13) 0.0033(13) 0.0031(14)
N9 0.057(2) 0.0421(16) 0.0406(18) 0.0098(13) 0.0045(14) 0.0015(15)
N7 0.0489(19) 0.0492(17) 0.0466(19) 0.0160(14) 0.0100(14) 0.0059(15)
F14 0.125(3) 0.121(3) 0.071(2) 0.0386(18) -0.0026(18) 0.022(2)
C43 0.063(3) 0.077(3) 0.047(3) 0.013(2) -0.001(2) 0.001(2)
N2 0.0407(17) 0.0460(16) 0.0429(18) 0.0150(13) -0.0009(13) 0.0017(13)
C1 0.052(2) 0.049(2) 0.045(2) 0.0130(17) 0.0000(17) 0.0077(18)
C9 0.073(3) 0.052(2) 0.070(3) 0.016(2) 0.009(2) 0.000(2)
F11 0.096(3) 0.165(4) 0.173(4) 0.084(3) 0.000(3) 0.044(3)
C45 0.043(2) 0.055(2) 0.054(2) 0.0049(18) 0.0060(18) 0.0139(18)
C2 0.076(3) 0.078(3) 0.045(3) 0.001(2) -0.008(2) 0.024(3)
C19 0.057(3) 0.057(2) 0.051(2) 0.0090(19) 0.0102(19) -0.009(2)
N5 0.0396(17) 0.0462(16) 0.046(2) 0.0168(14) 0.0030(13) 0.0044(13)
C63 0.076(3) 0.061(3) 0.072(3) 0.007(2) 0.019(3) 0.019(2)
N14 0.0367(17) 0.0602(19) 0.053(2) 0.0156(15) 0.0013(14) 0.0147(15)
N12 0.0415(18) 0.0570(19) 0.052(2) 0.0142(15) 0.0039(14) 0.0089(15)
C18 0.051(2) 0.048(2) 0.047(2) 0.0079(17) 0.0051(17) 0.0019(18)
F18 0.123(3) 0.131(3) 0.100(3) 0.022(2) 0.009(2) 0.065(2)
C24 0.094(4) 0.071(3) 0.066(3) 0.000(2) 0.000(3) 0.042(3)
C16 0.046(3) 0.098(4) 0.081(3) 0.037(3) 0.014(2) 0.007(3)
C66 0.047(2) 0.052(2) 0.077(3) 0.011(2) 0.011(2) 0.0065(19)
C30 0.067(3) 0.047(2) 0.045(2) 0.0079(17) 0.0108(19) -0.0022(19)
C44 0.064(3) 0.060(2) 0.043(2) 0.0148(18) 0.0024(18) 0.004(2)
N13 0.0402(17) 0.0525(18) 0.052(2) 0.0124(14) 0.0036(14) 0.0093(14)
C8 0.051(2) 0.051(2) 0.048(2) 0.0132(17) 0.0085(17) 0.0020(18)
C46 0.063(3) 0.086(3) 0.069(3) 0.004(2) -0.018(2) 0.031(3)
C33 0.091(4) 0.062(3) 0.056(3) 0.020(2) -0.013(3) 0.008(3)
N6 0.055(2) 0.0541(18) 0.046(2) 0.0183(15) 0.0044(15) 0.0025(16)
C58 0.036(2) 0.101(4) 0.110(5) 0.041(3) 0.013(3) 0.005(2)
N11 0.0402(18) 0.063(2) 0.062(2) 0.0054(17) -0.0053(16) 0.0076(16)
C38 0.080(3) 0.055(2) 0.057(3) 0.013(2) 0.016(2) -0.010(2)
C42 0.049(2) 0.091(3) 0.054(3) 0.035(2) 0.0070(19) 0.007(2)
C31 0.100(4) 0.059(3) 0.042(2) 0.0147(19) 0.014(2) -0.006(3)
C20 0.081(3) 0.049(2) 0.067(3) 0.020(2) 0.018(2) -0.005(2)
C17 0.050(2) 0.068(3) 0.056(3) 0.022(2) 0.0053(19) 0.003(2)
N10 0.0507(19) 0.0413(16) 0.0458(19) 0.0103(13) 0.0050(14) 0.0032(15)
C41 0.062(3) 0.066(3) 0.076(3) 0.036(2) 0.024(2) 0.017(2)
C47 0.055(3) 0.059(2) 0.056(3) 0.0067(19) 0.0074(19) 0.013(2)
F7 0.121(3) 0.181(4) 0.238(6) 0.141(4) -0.028(3) -0.063(3)
C21 0.071(3) 0.070(3) 0.081(3) 0.045(3) 0.011(3) 0.012(3)
C39 0.070(3) 0.047(2) 0.042(2) 0.0112(16) 0.0130(19) 0.008(2)
C29 0.068(3) 0.077(3) 0.046(3) 0.009(2) 0.005(2) -0.007(2)
C48 0.067(3) 0.077(3) 0.064(3) 0.007(2) 0.023(2) 0.010(2)
C36 0.055(3) 0.079(3) 0.078(3) 0.010(3) -0.005(2) 0.001(2)
C6 0.057(3) 0.080(3) 0.099(4) 0.052(3) 0.000(3) 0.014(2)
C65 0.063(3) 0.069(3) 0.087(4) 0.012(3) 0.004(3) -0.005(2)
C11 0.076(3) 0.089(3) 0.061(3) 0.035(3) 0.023(2) 0.006(3)
C4 0.060(3) 0.086(3) 0.060(3) 0.016(2) 0.020(2) 0.007(2)
C12 0.068(3) 0.056(2) 0.049(2) 0.0183(19) 0.016(2) 0.007(2)
C64 0.087(4) 0.061(3) 0.084(4) 0.004(2) 0.013(3) 0.004(3)
C57 0.041(2) 0.081(3) 0.070(3) 0.026(2) 0.001(2) 0.011(2)
C40 0.058(3) 0.055(2) 0.058(3) 0.0178(19) 0.009(2) 0.007(2)
C14 0.077(4) 0.075(3) 0.089(4) 0.010(3) 0.023(3) 0.026(3)
F9 0.084(3) 0.203(5) 0.367(8) 0.202(6) -0.052(4) 0.004(3)
F10 0.119(3) 0.141(4) 0.249(6) 0.108(4) 0.032(4) -0.022(3)
C32 0.126(5) 0.062(3) 0.044(3) 0.020(2) -0.001(3) -0.010(3)
C50 0.051(3) 0.115(4) 0.081(4) 0.055(3) 0.002(2) 0.000(3)
F3 0.187(5) 0.140(4) 0.197(5) 0.051(3) -0.066(4) 0.057(4)
C7 0.055(2) 0.065(3) 0.053(3) 0.027(2) 0.0088(19) 0.007(2)
F15 0.091(3) 0.148(3) 0.139(3) 0.022(3) 0.025(2) 0.030(2)
C22 0.050(2) 0.057(2) 0.060(3) 0.0225(19) 0.0028(19) 0.0019(19)
C62 0.048(2) 0.061(2) 0.068(3) 0.014(2) 0.011(2) 0.019(2)
C26 0.067(3) 0.084(3) 0.091(4) 0.029(3) 0.026(3) -0.003(3)
C49 0.060(3) 0.123(5) 0.058(3) 0.025(3) 0.014(2) 0.005(3)
C60 0.058(3) 0.110(4) 0.062(3) 0.027(3) 0.014(2) 0.017(3)
C13 0.065(3) 0.055(2) 0.073(3) 0.013(2) 0.012(2) 0.013(2)
CC3 0.050(2) 0.064(2) 0.051(2) 0.0214(19) 0.0082(18) 0.006(2)
F6 0.124(4) 0.215(5) 0.209(5) 0.100(4) -0.054(4) 0.028(4)
C34 0.061(3) 0.062(2) 0.046(2) 0.0146(19) -0.0009(19) 0.006(2)
C59 0.069(4) 0.135(5) 0.081(4) 0.046(4) 0.029(3) 0.015(3)
C35 0.057(3) 0.057(2) 0.053(3) 0.0072(19) 0.0008(19) 0.007(2)
C5 0.055(3) 0.083(3) 0.100(4) 0.037(3) 0.020(3) 0.021(3)
C52 0.054(3) 0.059(3) 0.097(4) 0.014(3) -0.009(2) 0.004(2)
F17 0.221(5) 0.131(3) 0.092(3) 0.051(2) 0.018(3) 0.014(3)
C37 0.066(3) 0.084(4) 0.073(3) 0.017(3) 0.005(2) -0.019(3)
C28 0.080(4) 0.088(4) 0.081(4) 0.000(3) 0.001(3) -0.018(3)
C25 0.059(3) 0.067(3) 0.063(3) 0.021(2) 0.017(2) 0.004(2)
C15 0.061(3) 0.115(5) 0.102(4) 0.049(4) 0.035(3) 0.039(3)
C51 0.050(3) 0.072(3) 0.080(3) 0.031(2) 0.012(2) 0.013(2)
C10 0.089(4) 0.058(3) 0.090(4) 0.035(3) 0.017(3) -0.005(3)
C56 0.061(3) 0.088(3) 0.070(3) 0.001(3) -0.008(2) 0.009(3)
F8 0.206(6) 0.185(5) 0.125(4) -0.003(3) 0.049(4) 0.038(4)
C53 0.079(4) 0.061(3) 0.143(6) 0.016(3) -0.004(4) -0.008(3)
C55 0.081(4) 0.100(5) 0.105(5) -0.026(4) -0.026(4) 0.010(4)
F5 0.222(7) 0.135(4) 0.261(7) -0.068(4) -0.046(6) 0.061(4)
C61 0.040(2) 0.075(3) 0.058(3) 0.015(2) 0.0071(18) 0.012(2)
F13 0.181(5) 0.097(3) 0.141(4) -0.008(2) -0.024(3) -0.017(3)
C27 0.071(4) 0.098(4) 0.112(5) 0.021(4) 0.004(3) -0.024(3)
C54 0.077(4) 0.071(4) 0.151(7) -0.012(4) -0.015(4) -0.006(3)
F1 0.322(9) 0.159(5) 0.147(5) -0.042(4) -0.051(5) 0.050(5)
F12 0.261(8) 0.258(7) 0.097(4) -0.027(4) 0.024(4) 0.029(6)
F4 0.177(6) 0.398(12) 0.339(10) 0.248(10) 0.078(6) -0.029(7)
F2 0.195(6) 0.275(8) 0.389(11) 0.224(8) 0.156(7) 0.078(6)
C68 0.242(15) 0.082(5) 0.122(9) -0.007(5) 0.024(8) 0.037(8)
C67 0.161(9) 0.106(6) 0.187(10) 0.033(6) 0.044(8) 0.014(6)
N16 0.306(17) 0.164(8) 0.182(11) -0.033(7) -0.050(10) 0.080(9)
C70 0.193(10) 0.119(6) 0.126(8) 0.011(5) 0.071(7) 0.008(6)
N17 0.348(17) 0.214(10) 0.174(10) -0.016(8) 0.118(10) -0.005(10)
C69 0.37(2) 0.339(18) 0.109(8) 0.072(10) 0.115(11) 0.166(16)

loop_
_atom_type_symbol
_atom_type_description
_atom_type_scat_dispersion_real
_atom_type_scat_dispersion_imag
_atom_type_scat_source
C C 0.0033 0.0016 'International Tables Vol C Tables 4.2.6.8 and 6.1.1.4'
H H 0.0000 0.0000 'International Tables Vol C Tables 4.2.6.8 and 6.1.1.4'
N N 0.0061 0.0033 'International Tables Vol C Tables 4.2.6.8 and 6.1.1.4'
F F 0.0171 0.0103 'International Tables Vol C Tables 4.2.6.8 and 6.1.1.4'
P P 0.1023 0.0942 'International Tables Vol C Tables 4.2.6.8 and 6.1.1.4'
Cl Cl 0.1484 0.1585 'International Tables Vol C Tables 4.2.6.8 and 6.1.1.4'
Ru Ru -1.2594 0.8363 'International Tables Vol C Tables 4.2.6.8 and 6.1.1.4'

loop_
_geom_angle_atom_site_label_1
_geom_angle_atom_site_label_2
_geom_angle_atom_site_label_3
_geom_angle
N10 Ru2 N9 90.55(12)
N10 Ru2 N6 90.71(13)
N9 Ru2 N6 89.93(13)
N10 Ru2 N7 91.04(12)
N9 Ru2 N7 177.89(12)
N6 Ru2 N7 91.44(13)
N10 Ru2 N8 88.63(12)
N9 Ru2 N8 89.56(12)
N6 Ru2 N8 179.16(12)
N7 Ru2 N8 89.09(12)
N10 Ru2 Cl2 179.26(10)
N9 Ru2 Cl2 88.76(9)
N6 Ru2 Cl2 89.56(10)
N7 Ru2 Cl2 89.64(9)
N8 Ru2 Cl2 91.09(9)
N5 Ru1 N4 91.73(12)
N5 Ru1 N2 89.44(12)
N4 Ru1 N2 178.67(12)
N5 Ru1 N3 89.95(12)
N4 Ru1 N3 89.85(12)
N2 Ru1 N3 89.52(12)
N5 Ru1 N1 89.46(12)
N4 Ru1 N1 90.49(12)
N2 Ru1 N1 90.15(12)
N3 Ru1 N1 179.33(11)
N5 Ru1 Cl1 179.37(10)
N4 Ru1 Cl1 87.96(9)
N2 Ru1 Cl1 90.87(9)
N3 Ru1 Cl1 90.60(9)
N1 Ru1 Cl1 90.00(9)
N15 Ru3 N13 88.39(12)
N15 Ru3 N12 89.04(13)
N13 Ru3 N12 91.57(13)
N15 Ru3 N11 91.89(13)
N13 Ru3 N11 179.17(13)
N12 Ru3 N11 89.21(14)
N15 Ru3 N14 89.65(12)
N13 Ru3 N14 89.82(13)
N12 Ru3 N14 178.06(13)
N11 Ru3 N14 89.40(14)
N15 Ru3 Cl3 178.29(9)
N13 Ru3 Cl3 89.90(9)
N12 Ru3 Cl3 90.85(10)
N11 Ru3 Cl3 89.81(10)
N14 Ru3 Cl3 90.51(9)
F12 P2 F9 93.1(4)
F12 P2 F7 92.8(4)
F9 P2 F7 89.1(3)
F12 P2 F10 89.1(4)
F9 P2 F10 90.7(3)
F7 P2 F10 178.2(4)
F12 P2 F11 88.1(3)
F9 P2 F11 178.2(3)
F7 P2 F11 89.5(3)
F10 P2 F11 90.7(3)
F12 P2 F8 173.5(4)
F9 P2 F8 92.8(4)
F7 P2 F8 90.3(3)
F10 P2 F8 87.9(3)
F11 P2 F8 86.2(3)
F4 P1 F5 94.5(6)
F4 P1 F1 91.4(5)
F5 P1 F1 173.2(5)
F4 P1 F2 178.4(6)
F5 P1 F2 87.1(5)
F1 P1 F2 87.1(5)
F4 P1 F6 91.9(4)
F5 P1 F6 89.6(4)
F1 P1 F6 93.6(4)
F2 P1 F6 87.9(4)
F4 P1 F3 91.0(4)
F5 P1 F3 90.2(3)
F1 P1 F3 86.3(3)
F2 P1 F3 89.2(4)
F6 P1 F3 177.1(4)
F13 P3 F18 90.5(3)
F13 P3 F17 91.2(3)
F18 P3 F17 89.1(3)
F13 P3 F14 89.2(2)
F18 P3 F14 89.5(2)
F17 P3 F14 178.5(3)
F13 P3 F15 90.5(3)
F18 P3 F15 178.6(3)
F17 P3 F15 91.8(3)
F14 P3 F15 89.6(2)
F13 P3 F16 178.9(3)
F18 P3 F16 89.9(2)
F17 P3 F16 89.8(2)
F14 P3 F16 89.8(2)
F15 P3 F16 89.0(2)
C45 N15 Ru3 173.9(3)
C12 N1 C8 116.6(4)
C12 N1 Ru1 122.4(3)
C8 N1 Ru1 120.9(3)
C13 N4 C17 116.1(4)
C13 N4 Ru1 122.1(3)
C17 N4 Ru1 121.9(3)
C39 N8 C35 117.5(4)
C39 N8 Ru2 122.2(3)
C35 N8 Ru2 120.1(3)
N10 C23 C24 177.5(5)
C18 N3 C22 116.8(3)
C18 N3 Ru1 122.0(3)
C22 N3 Ru1 121.2(3)
C30 N9 C34 117.0(4)
C30 N9 Ru2 121.1(3)
C34 N9 Ru2 121.9(3)
C40 N7 C44 117.8(4)
C40 N7 Ru2 122.6(3)
C44 N7 Ru2 119.6(3)
C42 C43 C44 119.8(4)
CC3 N2 C7 117.3(4)
CC3 N2 Ru1 121.3(3)
C7 N2 Ru1 121.4(3)
N5 C1 C2 178.6(5)
C10 C9 C8 120.0(4)
N15 C45 C46 178.3(5)
C20 C19 C18 119.4(4)
C1 N5 Ru1 176.0(3)
C64 C63 C62 119.9(4)
C61 N14 C57 117.0(4)
C61 N14 Ru3 121.2(3)
C57 N14 Ru3 121.7(3)
C47 N12 C51 116.4(4)
C47 N12 Ru3 121.8(3)
C51 N12 Ru3 121.8(3)
N3 C18 C19 123.1(4)
C17 C16 C15 118.8(5)
N13 C66 C65 123.2(4)
N9 C30 C31 122.3(4)
N7 C44 C43 122.3(4)
C62 N13 C66 116.2(4)
C62 N13 Ru3 121.2(3)
C66 N13 Ru3 122.5(3)
N1 C8 C9 122.7(4)
C32 C33 C34 121.1(5)
C29 N6 C25 117.2(4)
C29 N6 Ru2 121.2(3)
C25 N6 Ru2 121.5(3)
C59 C58 C57 119.7(5)
C52 N11 C56 116.6(4)
C52 N11 Ru3 122.1(3)
C56 N11 Ru3 121.3(4)
C37 C38 C39 120.2(4)
C43 C42 C41 118.7(4)
C32 C31 C30 120.1(5)
C19 C20 C21 118.0(4)
N4 C17 C16 123.7(4)
C23 N10 Ru2 174.6(3)
C42 C41 C40 119.5(4)
N12 C47 C48 123.2(5)
C22 C21 C20 120.0(4)
N8 C39 C38 122.0(4)
N6 C29 C28 122.3(5)
C49 C48 C47 119.0(5)
C37 C36 C35 119.7(5)
C5 C6 C7 120.3(4)
C64 C65 C66 119.7(5)
C12 C11 C10 119.4(4)
C5 C4 CC3 120.3(5)
N1 C12 C11 123.2(4)
C63 C64 C65 118.0(5)
N14 C57 C58 122.5(5)
N7 C40 C41 122.0(4)
C15 C14 C13 119.7(5)
C33 C32 C31 117.7(5)
C51 C50 C49 120.4(5)
N2 C7 C6 122.4(4)
N3 C22 C21 122.7(4)
N13 C62 C63 123.0(4)
C25 C26 C27 119.5(5)
C48 C49 C50 118.7(5)
C59 C60 C61 118.0(5)
N4 C13 C14 123.4(5)
N2 CC3 C4 122.1(4)
N9 C34 C33 121.9(4)
C58 C59 C60 118.9(5)
N8 C35 C36 121.8(4)
C6 C5 C4 117.6(5)
N11 C52 C53 124.6(6)
C38 C37 C36 118.8(5)
C29 C28 C27 120.0(5)
N6 C25 C26 123.1(5)
C14 C15 C16 118.4(5)
C50 C51 N12 122.3(4)
C9 C10 C11 118.1(5)
N11 C56 C55 122.1(6)
C52 C53 C54 116.8(6)
C54 C55 C56 119.6(7)
N14 C61 C60 123.8(4)
C26 C27 C28 117.8(5)
C55 C54 C53 120.3(6)
N16 C68 C67 176.1(11)
N17 C70 C69 171.6(15)

loop_
_geom_bond_atom_site_label_1
_geom_bond_atom_site_label_2
_geom_bond_distance
Ru2 N10 2.001(3)
Ru2 N9 2.089(3)
Ru2 N6 2.091(3)
Ru2 N7 2.094(3)
Ru2 N8 2.099(3)
Ru2 Cl2 2.3960(11)
Ru1 N5 2.002(3)
Ru1 N4 2.076(3)
Ru1 N2 2.085(3)
Ru1 N3 2.087(3)
Ru1 N1 2.097(3)
Ru1 Cl1 2.3941(11)
Ru3 N15 1.997(3)
Ru3 N13 2.079(3)
Ru3 N12 2.086(3)
Ru3 N11 2.087(4)
Ru3 N14 2.093(3)
Ru3 Cl3 2.3986(11)
P2 F12 1.510(5)
P2 F9 1.523(4)
P2 F7 1.537(4)
P2 F10 1.551(4)
P2 F11 1.565(4)
P2 F8 1.570(5)
P1 F4 1.488(6)
P1 F5 1.504(5)
P1 F1 1.521(5)
P1 F2 1.525(6)
P1 F6 1.545(4)
P1 F3 1.547(4)
P3 F13 1.563(4)
P3 F18 1.575(4)
P3 F17 1.577(4)
P3 F14 1.582(3)
P3 F15 1.583(4)
P3 F16 1.589(4)
N15 C45 1.130(5)
N1 C12 1.346(5)
N1 C8 1.351(5)
N4 C13 1.342(5)
N4 C17 1.344(5)
N8 C39 1.350(5)
N8 C35 1.352(5)
C23 N10 1.143(5)
C23 C24 1.441(6)
N3 C18 1.338(5)
N3 C22 1.349(5)
N9 C30 1.342(5)
N9 C34 1.348(5)
N7 C40 1.333(5)
N7 C44 1.356(5)
C43 C42 1.356(6)
C43 C44 1.376(6)
N2 CC3 1.344(5)
N2 C7 1.348(5)
C1 N5 1.152(4)
C1 C2 1.442(6)
C9 C10 1.354(7)
C9 C8 1.371(6)
C45 C46 1.445(6)
C19 C20 1.367(7)
C19 C18 1.376(6)
C63 C64 1.359(7)
C63 C62 1.386(6)
N14 C61 1.330(5)
N14 C57 1.335(5)
N12 C47 1.346(5)
N12 C51 1.354(6)
C16 C17 1.368(6)
C16 C15 1.377(8)
C66 N13 1.345(5)
C66 C65 1.378(6)
C30 C31 1.382(6)
N13 C62 1.343(5)
C33 C32 1.352(7)
C33 C34 1.369(6)
N6 C29 1.341(5)
N6 C25 1.350(5)
C58 C59 1.365(8)
C58 C57 1.377(7)
N11 C52 1.331(6)
N11 C56 1.346(6)
C38 C37 1.356(7)
C38 C39 1.372(6)
C42 C41 1.378(7)
C31 C32 1.360(7)
C20 C21 1.373(7)
C41 C40 1.387(6)
C47 C48 1.367(6)
C21 C22 1.364(6)
C29 C28 1.372(7)
C48 C49 1.360(7)
C36 C37 1.364(7)
C36 C35 1.380(6)
C6 C5 1.368(7)
C6 C7 1.371(6)
C65 C64 1.374(7)
C11 C12 1.358(6)
C11 C10 1.391(7)
C4 C5 1.372(7)
C4 CC3 1.378(6)
C14 C15 1.363(8)
C14 C13 1.364(6)
C50 C51 1.349(7)
C50 C49 1.361(7)
C26 C25 1.370(7)
C26 C27 1.370(8)
C60 C59 1.369(7)
C60 C61 1.387(6)
C52 C53 1.379(7)
C28 C27 1.386(8)
C56 C55 1.385(8)
C53 C54 1.382(10)
C55 C54 1.335(10)
C68 N16 1.135(14)
C68 C67 1.416(14)
C70 N17 1.110(11)
C70 C69 1.324(12)

loop_
_platon_squeeze_void_nr
_platon_squeeze_void_average_x
_platon_squeeze_void_average_y
_platon_squeeze_void_average_z
_platon_squeeze_void_volume
_platon_squeeze_void_count_electrons
_platon_squeeze_void_content
1 0.218 0.881 0.856 9 1 ' '
2 0.500 0.500 0.500 173 18 ' '
3 0.500 0.500 0.000 20 1 ' '
4 0.782 0.119 0.144 9 1 ' '
